data_2233278
loop_
_publ_author_name
'Inglebert, S. Antony'
'Sethusankar, K.'
'Arun, Yuvaraj'
'Perumal, Paramasivam T.'

_publ_section_title
;
 <i>rac</i>-Diethyl
 5-oxo-2-[(2,4,4-trimethylpentan-2-yl)amino]-4,5-dihydropyrano[3,2-<i>c</i>]chromene-3,4-dicarboxylate
;
_journal_coeditor_code RK2310
_journal_issue 1
_journal_name_full 'Acta Crystallographica Section E'
_journal_page_first o112
_journal_paper_doi 10.1107/S1600536811051786
_journal_volume 68
_journal_year 2012
_chemical_formula_iupac 'C26 H33 N O7'
_chemical_formula_moiety 'C26 H33 N O7'
_chemical_formula_sum 'C26 H33 N O7'
_chemical_formula_weight 471.53
_chemical_name_systematic
;
<i>rac</i>-Diethyl 5-oxo-2-[(2,4,4-trimethylpentan-2-yl)amino]-
4,5-dihydropyrano[3,2-<i>c</i>]chromene-3,4-dicarboxylate
;
_space_group_IT_number 33
_symmetry_cell_setting orthorhombic
_symmetry_space_group_name_Hall 'P 2c -2n'
_symmetry_space_group_name_H-M 'P n a 21'
_atom_sites_solution_hydrogens geom
_atom_sites_solution_primary direct
_atom_sites_solution_secondary difmap
_audit_creation_method SHELXL97
_cell_angle_alpha 90.00
_cell_angle_beta 90.00
_cell_angle_gamma 90.00
_cell_formula_units_Z 4
_cell_length_a 11.6910(17)
_cell_length_b 18.786(3)
_cell_length_c 11.7305(15)
_cell_measurement_reflns_used 3699
_cell_measurement_temperature 295(2)
_cell_measurement_theta_max 24.69
_cell_measurement_theta_min 2.05
_cell_volume 2576.3(6)
_computing_cell_refinement '<i>SAINT</i> (Bruker, 2008)'
_computing_data_collection '<i>APEX2</i> (Bruker, 2008)'
_computing_data_reduction '<i>SAINT</i> (Bruker, 2008)'
_computing_molecular_graphics '<i>ORTEP-3</i> (Farrugia, 1997)'
_computing_publication_material '<i>SHELXL97</i> (Sheldrick, 2008) and <i>PLATON</i> (Spek, 2009)'
_computing_structure_refinement '<i>SHELXL97</i> (Sheldrick, 2008)'
_computing_structure_solution '<i>SHELXS97</i> (Sheldrick, 2008)'
_diffrn_ambient_temperature 295(2)
_diffrn_measured_fraction_theta_full 0.987
_diffrn_measured_fraction_theta_max 0.987
_diffrn_measurement_device_type 'Bruker Kappa APEXII CCD'
_diffrn_measurement_method '\w and \f scans'
_diffrn_radiation_monochromator graphite
_diffrn_radiation_source 'fine-focus sealed tube'
_diffrn_radiation_type MoK\a
_diffrn_radiation_wavelength 0.71073
_diffrn_reflns_av_R_equivalents 0.0400
_diffrn_reflns_av_sigmaI/netI 0.0447
_diffrn_reflns_limit_h_max 12
_diffrn_reflns_limit_h_min -13
_diffrn_reflns_limit_k_max 21
_diffrn_reflns_limit_k_min -22
_diffrn_reflns_limit_l_max 8
_diffrn_reflns_limit_l_min -13
_diffrn_reflns_number 10574
_diffrn_reflns_theta_full 24.69
_diffrn_reflns_theta_max 24.69
_diffrn_reflns_theta_min 2.05
_diffrn_standards_decay_% 0
_exptl_absorpt_coefficient_mu 0.088
_exptl_absorpt_correction_T_max 0.983
_exptl_absorpt_correction_T_min 0.974
_exptl_absorpt_correction_type multi-scan
_exptl_absorpt_process_details '(<i>SADABS</i>; Bruker, 2008)'
_exptl_crystal_colour colourless
_exptl_crystal_density_diffrn 1.216
_exptl_crystal_density_method 'not measured'
_exptl_crystal_description block
_exptl_crystal_F_000 1008
_exptl_crystal_size_max 0.30
_exptl_crystal_size_mid 0.25
_exptl_crystal_size_min 0.20
_refine_diff_density_max 0.307
_refine_diff_density_min -0.254
_refine_ls_extinction_method none
_refine_ls_goodness_of_fit_ref 1.094
_refine_ls_hydrogen_treatment constr
_refine_ls_matrix_type full
_refine_ls_number_parameters 314
_refine_ls_number_reflns 3699
_refine_ls_number_restraints 1
_refine_ls_restrained_S_all 1.094
_refine_ls_R_factor_all 0.0847
_refine_ls_R_factor_gt 0.0488
_refine_ls_shift/su_max 0.000
_refine_ls_shift/su_mean 0.000
_refine_ls_structure_factor_coef Fsqd
_refine_ls_weighting_details 'calc w=1/[\s^2^(Fo^2^)+(0.0780P)^2^+0.3187P] where P=(Fo^2^+2Fc^2^)/3'
_refine_ls_weighting_scheme calc
_refine_ls_wR_factor_gt 0.1197
_refine_ls_wR_factor_ref 0.1477
_reflns_number_gt 2668
_reflns_number_total 3699
_reflns_threshold_expression I>2\s(I)
_cod_data_source_file rk2310.cif
_cod_data_source_block I
_cod_database_code 2233278
_cod_database_fobs_code 2233278

loop_
_symmetry_equiv_pos_as_xyz
'x, y, z'
'-x, -y, z+1/2'
'x+1/2, -y+1/2, z'
'-x+1/2, y+1/2, z+1/2'

loop_
_atom_site_type_symbol
_atom_site_label
_atom_site_fract_x
_atom_site_fract_y
_atom_site_fract_z
_atom_site_U_iso_or_equiv
_atom_site_adp_type
_atom_site_calc_flag
_atom_site_refinement_flags
_atom_site_occupancy
_atom_site_symmetry_multiplicity
C C1 0.6377(3) -0.0116(2) 0.3451(3) 0.0508(10) Uani d . 1 1
C C2 0.6418(4) 0.0147(3) 0.2347(4) 0.0644(12) Uani d . 1 1
H H2 0.6107 -0.0109 0.1743 0.077 Uiso calc R 1 1
C C3 0.6927(4) 0.0791(3) 0.2170(4) 0.0755(14) Uani d . 1 1
H H3 0.6946 0.0975 0.1435 0.091 Uiso calc R 1 1
C C4 0.7414(4) 0.1179(3) 0.3041(4) 0.0683(13) Uani d . 1 1
H H4 0.7766 0.1614 0.2894 0.082 Uiso calc R 1 1
C C5 0.7370(3) 0.0910(2) 0.4138(3) 0.0541(10) Uani d . 1 1
H H5 0.7691 0.1167 0.4736 0.065 Uiso calc R 1 1
C C6 0.6849(3) 0.02601(18) 0.4351(3) 0.0423(9) Uani d . 1 1
C C7 0.6755(3) -0.00743(18) 0.5456(3) 0.0394(8) Uani d . 1 1
C C8 0.6263(3) -0.07045(18) 0.5616(3) 0.0395(8) Uani d . 1 1
C C9 0.5766(3) -0.1081(2) 0.4650(4) 0.0538(10) Uani d . 1 1
C C10 0.6226(3) -0.10563(18) 0.6758(3) 0.0427(8) Uani d . 1 1
H H10 0.5457 -0.1252 0.6872 0.051 Uiso calc R 1 1
C C11 0.6445(3) -0.05068(18) 0.7671(3) 0.0385(8) Uani d . 1 1
C C12 0.6961(3) 0.01298(17) 0.7433(3) 0.0402(8) Uani d . 1 1
C C13 0.7083(4) -0.1669(2) 0.6807(4) 0.0573(10) Uani d . 1 1
C C14 0.9084(5) -0.1933(3) 0.6863(6) 0.108(2) Uani d . 1 1
H H14A 0.9755 -0.1771 0.6450 0.129 Uiso calc R 1 1
H H14B 0.8860 -0.2391 0.6553 0.129 Uiso calc R 1 1
C C15 0.9368(6) -0.2013(4) 0.8074(7) 0.123(2) Uani d . 1 1
H H15A 0.9581 -0.1559 0.8383 0.184 Uiso calc R 1 1
H H15B 0.9994 -0.2340 0.8155 0.184 Uiso calc R 1 1
H H15C 0.8714 -0.2192 0.8478 0.184 Uiso calc R 1 1
C C16 0.6163(3) -0.06638(19) 0.8839(3) 0.0493(9) Uani d . 1 1
C C17 0.5375(5) -0.1526(3) 1.0102(4) 0.0780(14) Uani d . 1 1
H H17A 0.5140 -0.1114 1.0541 0.094 Uiso calc R 1 1
H H17B 0.4738 -0.1857 1.0074 0.094 Uiso calc R 1 1
C C18 0.6319(7) -0.1854(4) 1.0635(7) 0.147(3) Uani d . 1 1
H H18A 0.6500 -0.2289 1.0245 0.221 Uiso calc R 1 1
H H18B 0.6133 -0.1957 1.1415 0.221 Uiso calc R 1 1
H H18C 0.6966 -0.1540 1.0608 0.221 Uiso calc R 1 1
C C19 0.7794(3) 0.13287(19) 0.8039(3) 0.0497(9) Uani d . 1 1
C C20 0.6949(3) 0.1798(2) 0.7392(5) 0.0683(12) Uani d . 1 1
H H20A 0.6810 0.1598 0.6652 0.102 Uiso calc R 1 1
H H20B 0.7262 0.2268 0.7310 0.102 Uiso calc R 1 1
H H20C 0.6242 0.1824 0.7807 0.102 Uiso calc R 1 1
C C21 0.8934(3) 0.13309(19) 0.7391(4) 0.0559(10) Uani d . 1 1
H H21A 0.9180 0.1824 0.7360 0.067 Uiso calc R 1 1
H H21B 0.8756 0.1195 0.6614 0.067 Uiso calc R 1 1
C C22 0.7911(5) 0.1623(2) 0.9242(4) 0.0801(15) Uani d . 1 1
H H22A 0.7166 0.1721 0.9547 0.120 Uiso calc R 1 1
H H22B 0.8352 0.2054 0.9224 0.120 Uiso calc R 1 1
H H22C 0.8290 0.1279 0.9715 0.120 Uiso calc R 1 1
C C23 1.0000(4) 0.0895(3) 0.7732(5) 0.0871(16) Uani d . 1 1
C C24 1.0869(5) 0.1021(5) 0.6791(9) 0.166(3) Uani d . 1 1
H H24A 1.1541 0.0742 0.6936 0.249 Uiso calc R 1 1
H H24B 1.1070 0.1517 0.6770 0.249 Uiso calc R 1 1
H H24C 1.0545 0.0885 0.6071 0.249 Uiso calc R 1 1
C C25 1.0573(6) 0.1221(5) 0.8796(8) 0.177(4) Uani d . 1 1
H H25A 1.1344 0.1050 0.8856 0.266 Uiso calc R 1 1
H H25B 1.0152 0.1086 0.9465 0.266 Uiso calc R 1 1
H H25C 1.0579 0.1731 0.8730 0.266 Uiso calc R 1 1
C C26 0.9782(6) 0.0111(3) 0.7841(11) 0.197(5) Uani d . 1 1
H H26A 0.9416 -0.0060 0.7161 0.295 Uiso calc R 1 1
H H26B 0.9297 0.0024 0.8486 0.295 Uiso calc R 1 1
H H26C 1.0496 -0.0133 0.7944 0.295 Uiso calc R 1 1
O O1 0.5851(3) -0.07650(15) 0.3600(2) 0.0612(7) Uani d . 1 1
O O2 0.5283(3) -0.16455(17) 0.4702(3) 0.0809(9) Uani d . 1 1
O O3 0.7213(2) 0.03244(13) 0.6328(2) 0.0469(6) Uani d . 1 1
O O4 0.6857(3) -0.22770(16) 0.6899(4) 0.0995(12) Uani d . 1 1
O O5 0.8155(3) -0.14240(16) 0.6705(3) 0.0857(11) Uani d . 1 1
O O6 0.6299(3) -0.02675(14) 0.9658(2) 0.0674(8) Uani d . 1 1
O O7 0.5678(3) -0.13089(14) 0.8956(2) 0.0648(8) Uani d . 1 1
N N1 0.7291(3) 0.06126(16) 0.8183(3) 0.0531(8) Uani d . 1 1
H H1 0.7195 0.0488 0.8881 0.064 Uiso calc R 1 1

loop_
_atom_site_aniso_label
_atom_site_aniso_U_11
_atom_site_aniso_U_22
_atom_site_aniso_U_33
_atom_site_aniso_U_12
_atom_site_aniso_U_13
_atom_site_aniso_U_23
C1 0.047(2) 0.065(3) 0.041(2) 0.0145(19) 0.0032(19) 0.0016(19)
C2 0.061(3) 0.097(3) 0.035(2) 0.022(2) 0.000(2) 0.005(2)
C3 0.080(3) 0.104(4) 0.043(3) 0.029(3) 0.017(2) 0.026(3)
C4 0.069(3) 0.079(3) 0.057(3) 0.013(2) 0.019(2) 0.029(3)
C5 0.057(2) 0.060(2) 0.046(3) 0.004(2) 0.0088(19) 0.0084(19)
C6 0.0436(19) 0.050(2) 0.034(2) 0.0126(17) 0.0063(16) 0.0075(17)
C7 0.0359(19) 0.0484(19) 0.034(2) 0.0050(16) 0.0016(16) -0.0002(17)
C8 0.0358(19) 0.0450(19) 0.038(2) 0.0029(16) -0.0019(16) 0.0002(15)
C9 0.062(3) 0.055(2) 0.045(2) 0.004(2) -0.012(2) -0.003(2)
C10 0.044(2) 0.045(2) 0.038(2) -0.0045(16) -0.0007(17) 0.0013(15)
C11 0.0355(18) 0.0477(19) 0.032(2) -0.0039(16) 0.0013(15) 0.0071(15)
C12 0.0406(19) 0.0470(19) 0.033(2) -0.0018(16) -0.0018(18) 0.0036(17)
C13 0.076(3) 0.046(2) 0.050(2) 0.003(2) -0.001(2) 0.0082(18)
C14 0.097(4) 0.095(4) 0.131(5) 0.052(3) 0.024(4) 0.031(4)
C15 0.109(5) 0.119(5) 0.140(6) 0.028(4) -0.011(4) 0.025(4)
C16 0.055(2) 0.051(2) 0.042(2) -0.0062(18) 0.0017(19) 0.0048(18)
C17 0.092(4) 0.078(3) 0.063(3) -0.022(3) 0.001(3) 0.022(2)
C18 0.143(6) 0.158(7) 0.140(7) 0.025(5) -0.016(5) 0.066(6)
C19 0.053(2) 0.047(2) 0.049(2) -0.0072(18) 0.0023(19) -0.0012(17)
C20 0.059(3) 0.058(2) 0.088(3) 0.001(2) 0.007(3) 0.004(2)
C21 0.051(2) 0.053(2) 0.064(3) -0.0103(17) -0.010(2) 0.0040(19)
C22 0.100(4) 0.075(3) 0.065(3) -0.033(3) 0.003(3) -0.015(2)
C23 0.056(3) 0.080(3) 0.126(5) -0.003(2) -0.016(3) 0.011(3)
C24 0.068(4) 0.217(9) 0.214(9) 0.036(5) 0.029(5) 0.018(7)
C25 0.116(6) 0.229(9) 0.188(9) 0.017(6) -0.090(6) -0.013(8)
C26 0.086(4) 0.079(4) 0.425(17) 0.010(3) -0.060(7) 0.042(7)
O1 0.0684(18) 0.0741(19) 0.0410(17) -0.0001(15) -0.0120(14) -0.0039(14)
O2 0.103(2) 0.0674(18) 0.072(2) -0.0260(18) -0.026(2) -0.0017(17)
O3 0.0557(15) 0.0522(14) 0.0328(14) -0.0126(12) 0.0012(12) 0.0036(12)
O4 0.109(3) 0.0437(17) 0.145(3) 0.0013(18) -0.018(2) 0.0142(18)
O5 0.065(2) 0.0698(18) 0.122(3) 0.0217(17) 0.0166(19) 0.0305(18)
O6 0.096(2) 0.0688(17) 0.0373(17) -0.0171(16) 0.0010(16) 0.0005(14)
O7 0.0885(19) 0.0589(16) 0.0470(17) -0.0158(15) 0.0058(15) 0.0127(13)
N1 0.067(2) 0.0570(19) 0.0351(17) -0.0181(16) -0.0014(16) -0.0014(15)

loop_
_atom_type_symbol
_atom_type_description
_atom_type_scat_dispersion_real
_atom_type_scat_dispersion_imag
_atom_type_scat_source
C C 0.0033 0.0016 'International Tables Vol C Tables 4.2.6.8 and 6.1.1.4'
H H 0.0000 0.0000 'International Tables Vol C Tables 4.2.6.8 and 6.1.1.4'
O O 0.0106 0.0060 'International Tables Vol C Tables 4.2.6.8 and 6.1.1.4'
N N 0.0061 0.0033 'International Tables Vol C Tables 4.2.6.8 and 6.1.1.4'

loop_
_geom_angle_atom_site_label_1
_geom_angle_atom_site_label_2
_geom_angle_atom_site_label_3
_geom_angle
O1 C1 C6 122.2(3)
O1 C1 C2 116.7(4)
C6 C1 C2 121.1(4)
C3 C2 C1 118.2(4)
C3 C2 H2 120.9
C1 C2 H2 120.9
C2 C3 C4 122.5(4)
C2 C3 H3 118.8
C4 C3 H3 118.8
C3 C4 C5 118.7(4)
C3 C4 H4 120.6
C5 C4 H4 120.6
C4 C5 C6 120.4(4)
C4 C5 H5 119.8
C6 C5 H5 119.8
C1 C6 C5 119.1(4)
C1 C6 C7 115.6(3)
C5 C6 C7 125.3(3)
C8 C7 O3 123.2(3)
C8 C7 C6 123.1(3)
O3 C7 C6 113.6(3)
C7 C8 C9 119.7(3)
C7 C8 C10 122.2(3)
C9 C8 C10 118.1(3)
O2 C9 O1 117.4(4)
O2 C9 C8 125.2(4)
O1 C9 C8 117.4(3)
C8 C10 C11 109.2(3)
C8 C10 C13 110.3(3)
C11 C10 C13 112.2(3)
C8 C10 H10 108.3
C11 C10 H10 108.3
C13 C10 H10 108.3
C12 C11 C16 118.3(3)
C12 C11 C10 121.9(3)
C16 C11 C10 119.8(3)
N1 C12 C11 126.4(3)
N1 C12 O3 112.4(3)
C11 C12 O3 121.2(3)
O4 C13 O5 123.5(4)
O4 C13 C10 126.0(4)
O5 C13 C10 110.5(3)
O5 C14 C15 111.0(5)
O5 C14 H14A 109.4
C15 C14 H14A 109.4
O5 C14 H14B 109.4
C15 C14 H14B 109.4
H14A C14 H14B 108.0
C14 C15 H15A 109.5
C14 C15 H15B 109.5
H15A C15 H15B 109.5
C14 C15 H15C 109.5
H15A C15 H15C 109.5
H15B C15 H15C 109.5
O6 C16 O7 121.4(3)
O6 C16 C11 126.3(3)
O7 C16 C11 112.2(3)
C18 C17 O7 110.1(5)
C18 C17 H17A 109.6
O7 C17 H17A 109.6
C18 C17 H17B 109.6
O7 C17 H17B 109.6
H17A C17 H17B 108.2
C17 C18 H18A 109.5
C17 C18 H18B 109.5
H18A C18 H18B 109.5
C17 C18 H18C 109.5
H18A C18 H18C 109.5
H18B C18 H18C 109.5
N1 C19 C22 105.1(3)
N1 C19 C20 109.0(3)
C22 C19 C20 108.1(4)
N1 C19 C21 113.9(3)
C22 C19 C21 112.3(4)
C20 C19 C21 108.3(3)
C19 C20 H20A 109.5
C19 C20 H20B 109.5
H20A C20 H20B 109.5
C19 C20 H20C 109.5
H20A C20 H20C 109.5
H20B C20 H20C 109.5
C19 C21 C23 124.8(4)
C19 C21 H21A 106.1
C23 C21 H21A 106.1
C19 C21 H21B 106.1
C23 C21 H21B 106.1
H21A C21 H21B 106.3
C19 C22 H22A 109.5
C19 C22 H22B 109.5
H22A C22 H22B 109.5
C19 C22 H22C 109.5
H22A C22 H22C 109.5
H22B C22 H22C 109.5
C26 C23 C24 109.2(7)
C26 C23 C21 114.0(4)
C24 C23 C21 105.6(5)
C26 C23 C25 113.2(7)
C24 C23 C25 103.6(6)
C21 C23 C25 110.5(5)
C23 C24 H24A 109.5
C23 C24 H24B 109.5
H24A C24 H24B 109.5
C23 C24 H24C 109.5
H24A C24 H24C 109.5
H24B C24 H24C 109.5
C23 C25 H25A 109.5
C23 C25 H25B 109.5
H25A C25 H25B 109.5
C23 C25 H25C 109.5
H25A C25 H25C 109.5
H25B C25 H25C 109.5
C23 C26 H26A 109.5
C23 C26 H26B 109.5
H26A C26 H26B 109.5
C23 C26 H26C 109.5
H26A C26 H26C 109.5
H26B C26 H26C 109.5
C9 O1 C1 122.0(3)
C7 O3 C12 118.1(2)
C13 O5 C14 117.3(4)
C16 O7 C17 116.9(3)
C12 N1 C19 131.7(3)
C12 N1 H1 114.2
C19 N1 H1 114.2

loop_
_geom_bond_atom_site_label_1
_geom_bond_atom_site_label_2
_geom_bond_distance
C1 O1 1.377(5)
C1 C6 1.385(5)
C1 C2 1.386(6)
C2 C3 1.364(6)
C2 H2 0.9300
C3 C4 1.378(7)
C3 H3 0.9300
C4 C5 1.383(6)
C4 H4 0.9300
C5 C6 1.388(5)
C5 H5 0.9300
C6 C7 1.445(5)
C7 C8 1.329(4)
C7 O3 1.376(4)
C8 C9 1.457(5)
C8 C10 1.494(5)
C9 O2 1.203(4)
C9 O1 1.372(5)
C10 C11 1.509(5)
C10 C13 1.528(5)
C10 H10 0.9800
C11 C12 1.368(5)
C11 C16 1.440(5)
C12 N1 1.321(5)
C12 O3 1.378(4)
C13 O4 1.177(4)
C13 O5 1.340(5)
C14 O5 1.459(5)
C14 C15 1.467(9)
C14 H14A 0.9700
C14 H14B 0.9700
C15 H15A 0.9600
C15 H15B 0.9600
C15 H15C 0.9600
C16 O6 1.226(5)
C16 O7 1.345(4)
C17 C18 1.409(8)
C17 O7 1.449(5)
C17 H17A 0.9700
C17 H17B 0.9700
C18 H18A 0.9600
C18 H18B 0.9600
C18 H18C 0.9600
C19 N1 1.478(5)
C19 C22 1.522(6)
C19 C20 1.526(6)
C19 C21 1.535(6)
C20 H20A 0.9600
C20 H20B 0.9600
C20 H20C 0.9600
C21 C23 1.543(6)
C21 H21A 0.9700
C21 H21B 0.9700
C22 H22A 0.9600
C22 H22B 0.9600
C22 H22C 0.9600
C23 C26 1.500(8)
C23 C24 1.520(10)
C23 C25 1.543(10)
C24 H24A 0.9600
C24 H24B 0.9600
C24 H24C 0.9600
C25 H25A 0.9600
C25 H25B 0.9600
C25 H25C 0.9600
C26 H26A 0.9600
C26 H26B 0.9600
C26 H26C 0.9600
N1 H1 0.8600

loop_
_geom_hbond_atom_site_label_D
_geom_hbond_atom_site_label_H
_geom_hbond_atom_site_label_A
_geom_hbond_site_symmetry_A
_geom_hbond_distance_DH
_geom_hbond_distance_HA
_geom_hbond_distance_DA
_geom_hbond_angle_DHA
N1 H1 O6 . 0.86 1.99 2.659(4) 135
C2 H2 O6 1_554 0.93 2.47 3.252(5) 141.2
C4 H4 O4 4_654 0.93 2.43 3.306(5) 157.3

loop_
_geom_torsion_atom_site_label_1
_geom_torsion_atom_site_label_2
_geom_torsion_atom_site_label_3
_geom_torsion_atom_site_label_4
_geom_torsion
O1 C1 C2 C3 179.6(3)
C6 C1 C2 C3 -0.6(6)
C1 C2 C3 C4 1.1(6)
C2 C3 C4 C5 -1.0(6)
C3 C4 C5 C6 0.3(6)
O1 C1 C6 C5 179.8(3)
C2 C1 C6 C5 0.0(5)
O1 C1 C6 C7 0.1(5)
C2 C1 C6 C7 -179.7(3)
C4 C5 C6 C1 0.1(5)
C4 C5 C6 C7 179.8(3)
C1 C6 C7 C8 0.8(5)
C5 C6 C7 C8 -178.9(3)
C1 C6 C7 O3 -178.7(3)
C5 C6 C7 O3 1.7(5)
O3 C7 C8 C9 178.0(3)
C6 C7 C8 C9 -1.4(5)
O3 C7 C8 C10 -3.7(5)
C6 C7 C8 C10 176.9(3)
C7 C8 C9 O2 -178.4(4)
C10 C8 C9 O2 3.2(6)
C7 C8 C9 O1 1.1(5)
C10 C8 C9 O1 -177.3(3)
C7 C8 C10 C11 18.6(4)
C9 C8 C10 C11 -163.1(3)
C7 C8 C10 C13 -105.2(4)
C9 C8 C10 C13 73.2(4)
C8 C10 C11 C12 -19.6(4)
C13 C10 C11 C12 103.0(4)
C8 C10 C11 C16 163.8(3)
C13 C10 C11 C16 -73.6(4)
C16 C11 C12 N1 3.8(5)
C10 C11 C12 N1 -172.9(3)
C16 C11 C12 O3 -177.4(3)
C10 C11 C12 O3 5.9(5)
C8 C10 C13 O4 -114.4(5)
C11 C10 C13 O4 123.6(5)
C8 C10 C13 O5 64.3(4)
C11 C10 C13 O5 -57.7(4)
C12 C11 C16 O6 3.1(6)
C10 C11 C16 O6 179.8(4)
C12 C11 C16 O7 -179.0(3)
C10 C11 C16 O7 -2.3(5)
N1 C19 C21 C23 -55.7(5)
C22 C19 C21 C23 63.6(5)
C20 C19 C21 C23 -177.1(4)
C19 C21 C23 C26 55.6(8)
C19 C21 C23 C24 175.4(5)
C19 C21 C23 C25 -73.2(6)
O2 C9 O1 C1 179.3(3)
C8 C9 O1 C1 -0.3(5)
C6 C1 O1 C9 -0.3(5)
C2 C1 O1 C9 179.5(4)
C8 C7 O3 C12 -12.7(4)
C6 C7 O3 C12 166.8(3)
N1 C12 O3 C7 -169.8(3)
C11 C12 O3 C7 11.3(4)
O4 C13 O5 C14 -7.9(7)
C10 C13 O5 C14 173.3(4)
C15 C14 O5 C13 -84.9(6)
O6 C16 O7 C17 -2.9(5)
C11 C16 O7 C17 179.0(4)
C18 C17 O7 C16 -86.8(6)
C11 C12 N1 C19 -176.2(3)
O3 C12 N1 C19 4.9(5)
C22 C19 N1 C12 176.9(4)
C20 C19 N1 C12 61.3(5)
C21 C19 N1 C12 -59.8(5)
